data_7048960
loop_
_publ_author_name
'Chen, Lingjing'
'Qin, Yanfei'
'Chen, Gui'
'Li, Mingya'
'Cai, Lirong'
'Qiu, Yongfu'
'Fan, Hongbo'
'Robert, Marc'
'Lau, Tai-Chu'

_publ_section_title
;
 A molecular noble metal-free system for efficient visible light-driven
 reduction of CO<sub>2</sub> to CO.
;
_journal_issue 26
_journal_name_full 'Dalton transactions (Cambridge, England : 2003)'
_journal_page_first 9596
_journal_page_last 9602
_journal_paper_doi 10.1039/c9dt00425d
_journal_volume 48
_journal_year 2019
_chemical_formula_moiety 'C35 H24 Co N6, 0.5(C2 H3 N), 2(Cl O4)'
_chemical_formula_sum 'C36 H25.5 Cl2 Co N6.5 O8'
_chemical_formula_weight 806.96
_space_group_crystal_system triclinic
_space_group_IT_number 2
_space_group_name_Hall '-P 1'
_space_group_name_H-M_alt 'P -1'
_symmetry_space_group_name_Hall '-P 1'
_symmetry_space_group_name_H-M 'P -1'
_atom_sites_solution_hydrogens geom
_atom_sites_solution_primary direct
_atom_sites_solution_secondary difmap
_audit_creation_date
;
'Mon Jun 05 15:20:46 2017'
;
_audit_creation_method
;
CrysAlisPro, Agilent Technologies,
Version 1.171.37.35h (release 09-02-2015 CrysAlis171 .NET)
(compiled Feb  9 2015,16:26:32)
;
_audit_update_record
;
2019-01-24 deposited with the CCDC.
2019-02-08 downloaded from the CCDC.
;
_cell_angle_alpha 78.865(2)
_cell_angle_beta 81.873(2)
_cell_angle_gamma 76.817(3)
_cell_formula_units_Z 4
_cell_length_a 11.4087(4)
_cell_length_b 11.6129(4)
_cell_length_c 26.4344(7)
_cell_measurement_reflns_used 7998
_cell_measurement_temperature 173(2)
_cell_measurement_theta_max 71.7730
_cell_measurement_theta_min 6.2060
_cell_volume 3328.35(19)
_computing_cell_refinement
;
CrysAlisPro, Agilent Technologies,
Version 1.171.37.35h (release 09-02-2015 CrysAlis171 .NET)
(compiled Feb  9 2015,16:26:32)
;
_computing_data_collection
;
CrysAlisPro, Agilent Technologies,
Version 1.171.37.35h (release 09-02-2015 CrysAlis171 .NET)
(compiled Feb  9 2015,16:26:32)
;
_computing_data_reduction
;
CrysAlisPro, Agilent Technologies,
Version 1.171.37.35h (release 09-02-2015 CrysAlis171 .NET)
(compiled Feb  9 2015,16:26:32)
;
_computing_molecular_graphics 'Olex2 (Dolomanov et al., 2009)'
_computing_publication_material 'Olex2 (Dolomanov et al., 2009)'
_computing_structure_refinement 'XL (Sheldrick, 2008)'
_computing_structure_solution 'SHELXS-97 (Sheldrick, 1990)'
_diffrn_ambient_environment N~2~
_diffrn_ambient_temperature 173(2)
_diffrn_detector 'CCD plate'
_diffrn_detector_area_resol_mean 16.1270
_diffrn_detector_type Sapphire3
_diffrn_measured_fraction_theta_full 0.994
_diffrn_measured_fraction_theta_max 0.994
_diffrn_measurement_details
;
#__ type_ start__ end____ width___ exp.time_
  1 omega   94.00  121.00   1.0000   32.0000
omega____ theta____ kappa____ phi______ frames
    -      110.0000  -88.0000  111.0820 27

#__ type_ start__ end____ width___ exp.time_
  2 omega   51.00   83.00   1.0000   32.0000
omega____ theta____ kappa____ phi______ frames
    -      110.0000  -50.0000  120.0000 32

#__ type_ start__ end____ width___ exp.time_
  3 omega   51.00   76.00   1.0000   32.0000
omega____ theta____ kappa____ phi______ frames
    -      110.0000  -88.0000  111.0820 25

#__ type_ start__ end____ width___ exp.time_
  4 omega   45.00  109.00   1.0000   32.0000
omega____ theta____ kappa____ phi______ frames
    -      110.0000  -88.0000   60.0000 64

#__ type_ start__ end____ width___ exp.time_
  5 omega   79.00  117.00   1.0000   32.0000
omega____ theta____ kappa____ phi______ frames
    -      110.0000  -88.0000  -44.4850 38

#__ type_ start__ end____ width___ exp.time_
  6 omega   78.00  105.00   1.0000   32.0000
omega____ theta____ kappa____ phi______ frames
    -      110.0000  -88.0000  -98.8860 27

#__ type_ start__ end____ width___ exp.time_
  7 omega   88.00  146.00   1.0000   32.0000
omega____ theta____ kappa____ phi______ frames
    -      110.0000  -88.0000 -150.0000 58

#__ type_ start__ end____ width___ exp.time_
  8 omega   50.00   80.00   1.0000   32.0000
omega____ theta____ kappa____ phi______ frames
    -      110.0000  -50.0000  -60.0000 30

#__ type_ start__ end____ width___ exp.time_
  9 omega   45.00   70.00   1.0000   32.0000
omega____ theta____ kappa____ phi______ frames
    -      110.0000  -37.0000 -120.0000 25

#__ type_ start__ end____ width___ exp.time_
 10 omega   48.00   83.00   1.0000   32.0000
omega____ theta____ kappa____ phi______ frames
    -      110.0000  -50.0000 -150.0000 35

#__ type_ start__ end____ width___ exp.time_
 11 omega   53.00   79.00   1.0000   32.0000
omega____ theta____ kappa____ phi______ frames
    -      110.0000  -88.0000 -150.0000 26

#__ type_ start__ end____ width___ exp.time_
 12 omega   40.00   68.00   1.0000   32.0000
omega____ theta____ kappa____ phi______ frames
    -      110.0000  -37.0000 -180.0000 28

#__ type_ start__ end____ width___ exp.time_
 13 omega   37.00   72.00   1.0000   32.0000
omega____ theta____ kappa____ phi______ frames
    -      110.0000  -25.0000  -90.0000 35

#__ type_ start__ end____ width___ exp.time_
 14 omega   38.00   72.00   1.0000   32.0000
omega____ theta____ kappa____ phi______ frames
    -      110.0000  -25.0000  -60.0000 34

#__ type_ start__ end____ width___ exp.time_
 15 omega   40.00   72.00   1.0000   32.0000
omega____ theta____ kappa____ phi______ frames
    -      110.0000  -25.0000  -30.0000 32

#__ type_ start__ end____ width___ exp.time_
 16 omega   42.00   71.00   1.0000   32.0000
omega____ theta____ kappa____ phi______ frames
    -      110.0000  -37.0000   30.0000 29

#__ type_ start__ end____ width___ exp.time_
 17 omega   46.00   71.00   1.0000   32.0000
omega____ theta____ kappa____ phi______ frames
    -      110.0000  -25.0000   60.0000 25

#__ type_ start__ end____ width___ exp.time_
 18 omega   40.00   66.00   1.0000   32.0000
omega____ theta____ kappa____ phi______ frames
    -      110.0000  -37.0000   60.0000 26

#__ type_ start__ end____ width___ exp.time_
 19 omega   39.00   65.00   1.0000   32.0000
omega____ theta____ kappa____ phi______ frames
    -      110.0000  -25.0000    0.0000 26

#__ type_ start__ end____ width___ exp.time_
 20 omega   45.00  100.00   1.0000   32.0000
omega____ theta____ kappa____ phi______ frames
    -      110.0000  -88.0000   30.0000 55

#__ type_ start__ end____ width___ exp.time_
 21 omega   41.00   66.00   1.0000   32.0000
omega____ theta____ kappa____ phi______ frames
    -      110.0000  -88.0000  -44.4850 25

#__ type_ start__ end____ width___ exp.time_
 22 omega   35.00   65.00   1.0000   16.0000
omega____ theta____ kappa____ phi______ frames
    -       55.0000  -57.0000  -60.0000 30

#__ type_ start__ end____ width___ exp.time_
 23 omega    0.00   84.00   1.0000   16.0000
omega____ theta____ kappa____ phi______ frames
    -       55.0000 -125.0000  -60.0000 84

#__ type_ start__ end____ width___ exp.time_
 24 omega   50.00   75.00   1.0000    4.0000
omega____ theta____ kappa____ phi______ frames
    -        0.0000 -178.0000   90.0000 25

#__ type_ start__ end____ width___ exp.time_
 25 omega   39.00   68.00   1.0000   32.0000
omega____ theta____ kappa____ phi______ frames
    -      110.0000  -37.0000  150.0000 29

#__ type_ start__ end____ width___ exp.time_
 26 omega   37.00  157.00   1.0000   32.0000
omega____ theta____ kappa____ phi______ frames
    -      110.0000  -12.0000  120.0000 120

#__ type_ start__ end____ width___ exp.time_
 27 omega   91.00  178.00   1.0000   32.0000
omega____ theta____ kappa____ phi______ frames
    -      110.0000   41.0000  -53.0000 87

#__ type_ start__ end____ width___ exp.time_
 28 omega   88.00  114.00   1.0000   16.0000
omega____ theta____ kappa____ phi______ frames
    -       55.0000  125.0000 -150.0000 26

#__ type_ start__ end____ width___ exp.time_
 29 omega   77.00  113.00   1.0000   16.0000
omega____ theta____ kappa____ phi______ frames
    -       55.0000  125.0000  -90.0000 36

#__ type_ start__ end____ width___ exp.time_
 30 omega   73.00   98.00   1.0000   16.0000
omega____ theta____ kappa____ phi______ frames
    -       55.0000  125.0000  -30.0000 25

#__ type_ start__ end____ width___ exp.time_
 31 omega   43.00   69.00   1.0000    4.0000
omega____ theta____ kappa____ phi______ frames
    -        0.0000   57.0000  -60.0000 26

#__ type_ start__ end____ width___ exp.time_
 32 omega   26.00  120.00   1.0000   16.0000
omega____ theta____ kappa____ phi______ frames
    -       55.0000   77.0000   60.0000 94

#__ type_ start__ end____ width___ exp.time_
 33 omega   74.00  100.00   1.0000   16.0000
omega____ theta____ kappa____ phi______ frames
    -       55.0000  125.0000  150.0000 26

#__ type_ start__ end____ width___ exp.time_
 34 omega   -4.00   29.00   1.0000    4.0000
omega____ theta____ kappa____ phi______ frames
    -        0.0000   57.0000  -60.0000 33

#__ type_ start__ end____ width___ exp.time_
 35 omega  -13.00   60.00   1.0000   16.0000
omega____ theta____ kappa____ phi______ frames
    -       55.0000  -37.0000  -90.0000 73

#__ type_ start__ end____ width___ exp.time_
 36 omega   24.00   71.00   1.0000   16.0000
omega____ theta____ kappa____ phi______ frames
    -       55.0000  -37.0000  120.0000 47

#__ type_ start__ end____ width___ exp.time_
 37 omega   39.00  131.00   1.0000   32.0000
omega____ theta____ kappa____ phi______ frames
    -      110.0000  -88.0000  150.0000 92

#__ type_ start__ end____ width___ exp.time_
 38 omega  -31.00   11.00   1.0000    4.0000
omega____ theta____ kappa____ phi______ frames
    -        0.0000  -41.0000  153.0000 42

#__ type_ start__ end____ width___ exp.time_
 39 omega  -72.00  -37.00   1.0000    4.0000
omega____ theta____ kappa____ phi______ frames
    -        0.0000  -41.0000  153.0000 35

#__ type_ start__ end____ width___ exp.time_
 40 omega -111.00  -32.00   1.0000   16.0000
omega____ theta____ kappa____ phi______ frames
    -      -55.0000  125.0000   90.0000 79
;
_diffrn_measurement_device 'four-circle diffractometer'
_diffrn_measurement_device_type 'Xcalibur, Sapphire3, Gemini ultra'
_diffrn_measurement_method '\w scans'
_diffrn_orient_matrix_UB_11 0.1233856000
_diffrn_orient_matrix_UB_12 -0.0114911000
_diffrn_orient_matrix_UB_13 0.0199192000
_diffrn_orient_matrix_UB_21 -0.0498141000
_diffrn_orient_matrix_UB_22 0.1148880000
_diffrn_orient_matrix_UB_23 0.0237346000
_diffrn_orient_matrix_UB_31 -0.0416043000
_diffrn_orient_matrix_UB_32 -0.0759267000
_diffrn_orient_matrix_UB_33 0.0510381000
_diffrn_radiation_monochromator mirror
_diffrn_radiation_probe x-ray
_diffrn_radiation_type CuK\a
_diffrn_radiation_wavelength 1.54178
_diffrn_reflns_av_R_equivalents 0.0304
_diffrn_reflns_av_unetI/netI 0.0494
_diffrn_reflns_limit_h_max 13
_diffrn_reflns_limit_h_min -13
_diffrn_reflns_limit_k_max 13
_diffrn_reflns_limit_k_min -13
_diffrn_reflns_limit_l_max 31
_diffrn_reflns_limit_l_min -31
_diffrn_reflns_number 25000
_diffrn_reflns_theta_full 68.24
_diffrn_reflns_theta_max 68.24
_diffrn_reflns_theta_min 3.43
_diffrn_source 'sealed X-ray tube'
_diffrn_source_type 'Enhance Ultra (Cu) X-ray Source'
_exptl_absorpt_coefficient_mu 6.092
_exptl_absorpt_correction_T_max 1.00000
_exptl_absorpt_correction_T_min 0.61228
_exptl_absorpt_correction_type multi-scan
_exptl_absorpt_process_details
;
CrysAlisPro, Agilent Technologies,
Version 1.171.37.35h (release 09-02-2015 CrysAlis171 .NET)
(compiled Feb  9 2015,16:26:32)
Empirical absorption correction using spherical harmonics,
 implemented in SCALE3 ABSPACK scaling algorithm.
;
_exptl_crystal_colour orange
_exptl_crystal_density_diffrn 1.610
_exptl_crystal_density_method 'not measured'
_exptl_crystal_description block
_exptl_crystal_F_000 1648
_exptl_crystal_size_max 0.38
_exptl_crystal_size_mid 0.27
_exptl_crystal_size_min 0.02
_refine_diff_density_max 0.798
_refine_diff_density_min -0.520
_refine_diff_density_rms 0.070
_refine_ls_extinction_method none
_refine_ls_goodness_of_fit_ref 1.020
_refine_ls_hydrogen_treatment constr
_refine_ls_matrix_type full
_refine_ls_number_parameters 965
_refine_ls_number_reflns 12105
_refine_ls_number_restraints 4
_refine_ls_restrained_S_all 1.021
_refine_ls_R_factor_all 0.0571
_refine_ls_R_factor_gt 0.0461
_refine_ls_shift/su_max 0.001
_refine_ls_shift/su_mean 0.000
_refine_ls_structure_factor_coef Fsqd
_refine_ls_weighting_details 'calc w=1/[\s^2^(Fo^2^)+(0.0648P)^2^+2.1179P] where P=(Fo^2^+2Fc^2^)/3'
_refine_ls_weighting_scheme calc
_refine_ls_wR_factor_gt 0.1165
_refine_ls_wR_factor_ref 0.1232
_reflns_number_gt 10192
_reflns_number_total 12105
_reflns_threshold_expression >2sigma(I)
_cod_data_source_file c9dt00425d2.cif
_cod_data_source_block 053117a_jing
_cod_depositor_comments 'Adding full bibliography for 7048959--7048960.cif.'
_cod_original_cell_volume 3328.34(17)
_cod_original_formula_sum 'C36 H25.50 Cl2 Co N6.50 O8'
_cod_database_code 7048960
_cell_oxdiff_angle_alpha 78.865(2)
_cell_oxdiff_angle_beta 81.873(2)
_cell_oxdiff_angle_gamma 76.817(3)
_cell_oxdiff_length_a 11.4087(4)
_cell_oxdiff_length_b 11.6129(4)
_cell_oxdiff_length_c 26.4344(7)
_cell_oxdiff_measurement_reflns_used 7998
_cell_oxdiff_volume 3328.34(18)
_reflns_odcompleteness_completeness 99.37
_reflns_odcompleteness_iscentric 1
_reflns_odcompleteness_theta 68.13
_olex2_refinement_description
;
1. Fixed Uiso
 At 1.2 times of:
  All C(H) groups
 At 1.5 times of:
  All C(H,H,H) groups
2. Restrained distances
 N13-C71 = N13A-C71A
 1.15 with sigma of 0.01
 C71-C72 = C71A-C72A
 1.47 with sigma of 0.01
3. Others
 Fixed Sof: N13(0.65) C71(0.65) C72(0.65) H72A(0.65) H72B(0.65) H72C(0.65)
 N13A(0.35) C71A(0.35) C72A(0.35) H72D(0.35) H72E(0.35) H72F(0.35)
4.a Aromatic/amide H refined with riding coordinates:
 C1(H1), C2(H2), C3(H3), C5(H5), C6(H6), C7(H7), C11(H11), C12(H12), C13(H13),
 C16(H16), C17(H17), C18(H18), C21(H21), C22(H22), C23(H23), C26(H26), C27(H27),
  C28(H28), C31(H31), C32(H32), C33(H33), C36(H36), C37(H37), C38(H38),
 C40(H40), C41(H41), C42(H42), C46(H46), C47(H47), C48(H48), C51(H51), C52(H52),
  C53(H53), C56(H56), C57(H57), C58(H58), C61(H61), C62(H62), C63(H63),
 C66(H66), C67(H67), C68(H68)
4.b Idealised Me refined as rotating group:
 C35(H35A,H35B,H35C), C70(H70A,H70B,H70C), C72(H72A,H72B,H72C), C72A(H72D,H72E,
 H72F)
;
_olex2_submission_special_instructions 'No special instructions were received'

loop_
_space_group_symop_id
_space_group_symop_operation_xyz
1 'x, y, z'
2 '-x, -y, -z'

loop_
_atom_site_label
_atom_site_type_symbol
_atom_site_fract_x
_atom_site_fract_y
_atom_site_fract_z
_atom_site_U_iso_or_equiv
_atom_site_adp_type
_atom_site_occupancy
_atom_site_calc_flag
_atom_site_disorder_assembly
_atom_site_disorder_group
_atom_site_refinement_flags_posn
Co1 Co 0.16684(4) 0.74651(4) 0.144754(15) 0.01971(11) Uani 1 d . . .
N1 N 0.2220(2) 0.59981(19) 0.09791(8) 0.0228(5) Uani 1 d . . .
N2 N 0.34408(19) 0.67422(19) 0.16285(8) 0.0210(4) Uani 1 d . . .
N3 N 0.1473(2) 0.6827(2) 0.22280(8) 0.0237(5) Uani 1 d . . .
N4 N -0.0192(2) 0.7426(2) 0.16053(9) 0.0253(5) Uani 1 d . . .
N5 N 0.1277(2) 0.85443(19) 0.07388(9) 0.0251(5) Uani 1 d . . .
N6 N 0.1604(2) 0.9130(2) 0.17217(9) 0.0298(5) Uani 1 d . . .
C1 C 0.1383(3) 0.5490(2) 0.08710(11) 0.0264(6) Uani 1 d . . .
H1 H 0.0753 0.5339 0.1135 0.032 Uiso 1 calc . . R
C2 C 0.1369(3) 0.5161(3) 0.03896(12) 0.0342(7) Uani 1 d . . .
H2 H 0.0783 0.4742 0.0337 0.041 Uiso 1 calc . . R
C3 C 0.2218(3) 0.5456(3) -0.00012(12) 0.0363(7) Uani 1 d . . .
H3 H 0.2190 0.5299 -0.0338 0.044 Uiso 1 calc . . R
C4 C 0.3139(3) 0.5995(3) 0.00938(11) 0.0295(6) Uani 1 d . . .
C5 C 0.4021(3) 0.6351(3) -0.02980(11) 0.0371(7) Uani 1 d . . .
H5 H 0.3990 0.6252 -0.0644 0.044 Uiso 1 calc . . R
C6 C 0.4913(3) 0.6833(3) -0.01884(12) 0.0383(7) Uani 1 d . . .
H6 H 0.5475 0.7110 -0.0459 0.046 Uiso 1 calc . . R
C7 C 0.5005(3) 0.6922(3) 0.03293(11) 0.0322(6) Uani 1 d . . .
H7 H 0.5661 0.7219 0.0404 0.039 Uiso 1 calc . . R
C8 C 0.4170(2) 0.6590(2) 0.07299(10) 0.0245(5) Uani 1 d . . .
C9 C 0.3166(2) 0.6185(2) 0.06075(10) 0.0226(5) Uani 1 d . . .
C10 C 0.4393(2) 0.6521(2) 0.12760(10) 0.0243(5) Uani 1 d . . .
C11 C 0.5563(3) 0.6124(3) 0.14282(12) 0.0313(6) Uani 1 d . . .
H11 H 0.6239 0.5979 0.1177 0.038 Uiso 1 calc . . R
C12 C 0.5725(3) 0.5946(3) 0.19452(12) 0.0353(7) Uani 1 d . . .
H12 H 0.6519 0.5710 0.2051 0.042 Uiso 1 calc . . R
C13 C 0.4730(3) 0.6111(3) 0.23127(11) 0.0306(6) Uani 1 d . . .
H13 H 0.4825 0.5963 0.2672 0.037 Uiso 1 calc . . R
C14 C 0.3598(2) 0.6496(2) 0.21388(10) 0.0243(5) Uani 1 d . . .
C15 C 0.2456(2) 0.6585(2) 0.24850(10) 0.0237(5) Uani 1 d . . .
C16 C 0.2348(3) 0.6421(3) 0.30250(11) 0.0313(6) Uani 1 d . . .
H16 H 0.3043 0.6232 0.3209 0.038 Uiso 1 calc . . R
C17 C 0.1193(3) 0.6543(3) 0.32840(11) 0.0360(7) Uani 1 d . . .
H17 H 0.1092 0.6444 0.3652 0.043 Uiso 1 calc . . R
C18 C 0.0185(3) 0.6808(3) 0.30139(11) 0.0352(7) Uani 1 d . . .
H18 H -0.0606 0.6895 0.3192 0.042 Uiso 1 calc . . R
C19 C 0.0357(3) 0.6943(2) 0.24757(11) 0.0283(6) Uani 1 d . . .
C20 C -0.0598(3) 0.7276(3) 0.21189(11) 0.0304(6) Uani 1 d . . .
C21 C -0.1817(3) 0.7466(3) 0.22883(14) 0.0448(8) Uani 1 d . . .
H21 H -0.2085 0.7299 0.2647 0.054 Uiso 1 calc . . R
C22 C -0.2638(3) 0.7905(3) 0.19231(15) 0.0482(9) Uani 1 d . . .
H22 H -0.3480 0.8091 0.2031 0.058 Uiso 1 calc . . R
C23 C -0.2235(3) 0.8072(3) 0.14070(13) 0.0406(7) Uani 1 d . . .
H23 H -0.2796 0.8380 0.1156 0.049 Uiso 1 calc . . R
C24 C -0.0995(3) 0.7787(2) 0.12500(11) 0.0285(6) Uani 1 d . . .
C25 C -0.0577(3) 0.7892(2) 0.06881(12) 0.0302(6) Uani 1 d . . .
C26 C -0.1316(3) 0.7624(3) 0.03732(13) 0.0380(7) Uani 1 d . . .
H26 H -0.2011 0.7319 0.0529 0.046 Uiso 1 calc . . R
C27 C -0.1071(3) 0.7788(3) -0.01705(14) 0.0449(8) Uani 1 d . . .
H27 H -0.1590 0.7580 -0.0373 0.054 Uiso 1 calc . . R
C28 C -0.0103(3) 0.8240(3) -0.04055(12) 0.0426(8) Uani 1 d . . .
H28 H 0.0043 0.8366 -0.0773 0.051 Uiso 1 calc . . R
C29 C 0.0476(3) 0.8322(2) 0.04438(11) 0.0267(6) Uani 1 d . . .
C30 C 0.0695(3) 0.8526(3) -0.01059(12) 0.0339(7) Uani 1 d . . .
C31 C 0.1713(3) 0.9006(3) -0.03364(12) 0.0377(7) Uani 1 d . . .
H31 H 0.1889 0.9127 -0.0703 0.045 Uiso 1 calc . . R
C32 C 0.2441(3) 0.9295(3) -0.00375(12) 0.0357(7) Uani 1 d . . .
H32 H 0.3103 0.9657 -0.0190 0.043 Uiso 1 calc . . R
C33 C 0.2192(3) 0.9045(2) 0.05032(11) 0.0298(6) Uani 1 d . . .
H33 H 0.2705 0.9243 0.0712 0.036 Uiso 1 calc . . R
C34 C 0.1629(3) 0.9978(2) 0.18661(11) 0.0293(6) Uani 1 d . . .
C35 C 0.1660(4) 1.1068(3) 0.20532(13) 0.0442(8) Uani 1 d . . .
H35A H 0.1428 1.0969 0.2428 0.066 Uiso 1 calc . . GR
H35B H 0.1093 1.1743 0.1878 0.066 Uiso 1 calc . . GR
H35C H 0.2480 1.1226 0.1979 0.066 Uiso 1 calc . . GR
Co2 Co 0.34420(4) 0.25382(4) 0.362883(16) 0.02182(11) Uani 1 d . . .
N7 N 0.3669(2) 0.14408(19) 0.43535(9) 0.0260(5) Uani 1 d . . .
N8 N 0.5307(2) 0.2542(2) 0.35677(10) 0.0299(5) Uani 1 d . . .
N9 N 0.3837(2) 0.3175(2) 0.28539(9) 0.0284(5) Uani 1 d . . .
N10 N 0.1747(2) 0.32849(19) 0.33563(8) 0.0231(5) Uani 1 d . . .
N11 N 0.2732(2) 0.39897(19) 0.41045(9) 0.0241(5) Uani 1 d . . .
N12 N 0.3573(2) 0.0906(2) 0.33372(9) 0.0303(5) Uani 1 d . . .
C36 C 0.2729(3) 0.0939(2) 0.45409(12) 0.0293(6) Uani 1 d . . .
H36 H 0.2284 0.0745 0.4302 0.035 Uiso 1 calc . . R
C37 C 0.2357(3) 0.0678(3) 0.50702(12) 0.0356(7) Uani 1 d . . .
H37 H 0.1677 0.0317 0.5186 0.043 Uiso 1 calc . . R
C38 C 0.2983(3) 0.0952(3) 0.54145(12) 0.0378(7) Uani 1 d . . .
H38 H 0.2722 0.0818 0.5774 0.045 Uiso 1 calc . . R
C39 C 0.4022(3) 0.1435(3) 0.52379(12) 0.0343(7) Uani 1 d . . .
C40 C 0.4709(3) 0.1723(3) 0.55840(13) 0.0438(8) Uani 1 d . . .
H40 H 0.4472 0.1587 0.5946 0.053 Uiso 1 calc . . R
C41 C 0.5699(3) 0.2191(3) 0.54021(15) 0.0474(9) Uani 1 d . . .
H41 H 0.6138 0.2411 0.5635 0.057 Uiso 1 calc . . R
C42 C 0.6079(3) 0.2354(3) 0.48694(15) 0.0436(8) Uani 1 d . . .
H42 H 0.6792 0.2659 0.4751 0.052 Uiso 1 calc . . R
C43 C 0.5452(3) 0.2083(2) 0.45088(12) 0.0323(6) Uani 1 d . . .
C44 C 0.4368(3) 0.1653(2) 0.46953(11) 0.0285(6) Uani 1 d . . .
C45 C 0.6005(3) 0.2178(2) 0.39630(13) 0.0330(7) Uani 1 d . . .
C46 C 0.7264(3) 0.1875(3) 0.38678(15) 0.0433(8) Uani 1 d . . .
H46 H 0.7745 0.1563 0.4148 0.052 Uiso 1 calc . . R
C47 C 0.7803(3) 0.2029(3) 0.33712(17) 0.0535(10) Uani 1 d . . .
H47 H 0.8659 0.1832 0.3304 0.064 Uiso 1 calc . . R
C48 C 0.7092(3) 0.2473(3) 0.29682(16) 0.0524(10) Uani 1 d . . .
H48 H 0.7451 0.2637 0.2622 0.063 Uiso 1 calc . . R
C49 C 0.5843(3) 0.2678(3) 0.30767(13) 0.0383(7) Uani 1 d . . .
C50 C 0.5007(3) 0.3012(3) 0.26672(12) 0.0346(7) Uani 1 d . . .
C51 C 0.5328(3) 0.3096(3) 0.21344(13) 0.0458(8) Uani 1 d . . .
H51 H 0.6153 0.2986 0.1996 0.055 Uiso 1 calc . . R
C52 C 0.4414(4) 0.3344(3) 0.18133(13) 0.0492(9) Uani 1 d . . .
H52 H 0.4617 0.3401 0.1450 0.059 Uiso 1 calc . . R
C53 C 0.3207(3) 0.3513(3) 0.20107(12) 0.0385(7) Uani 1 d . . .
H53 H 0.2579 0.3692 0.1789 0.046 Uiso 1 calc . . R
C54 C 0.2952(3) 0.3411(2) 0.25455(11) 0.0284(6) Uani 1 d . . .
C55 C 0.1728(3) 0.3529(2) 0.28359(10) 0.0259(6) Uani 1 d . . .
C56 C 0.0663(3) 0.3906(3) 0.26073(11) 0.0325(6) Uani 1 d . . .
H56 H 0.0667 0.4048 0.2241 0.039 Uiso 1 calc . . R
C57 C -0.0417(3) 0.4074(3) 0.29272(12) 0.0355(7) Uani 1 d . . .
H57 H -0.1167 0.4306 0.2781 0.043 Uiso 1 calc . . R
C58 C -0.0396(3) 0.3902(3) 0.34561(12) 0.0318(6) Uani 1 d . . .
H58 H -0.1128 0.4054 0.3677 0.038 Uiso 1 calc . . R
C59 C 0.0713(2) 0.3503(2) 0.36649(10) 0.0239(5) Uani 1 d . . .
C60 C 0.0775(2) 0.3399(2) 0.42302(10) 0.0238(5) Uani 1 d . . .
C61 C -0.0148(3) 0.3038(3) 0.45761(12) 0.0326(6) Uani 1 d . . .
H61 H -0.0765 0.2775 0.4450 0.039 Uiso 1 calc . . R
C62 C -0.0204(3) 0.3048(3) 0.51099(12) 0.0396(7) Uani 1 d . . .
H62 H -0.0824 0.2751 0.5342 0.048 Uiso 1 calc . . R
C63 C 0.0632(3) 0.3483(3) 0.52915(12) 0.0395(7) Uani 1 d . . .
H63 H 0.0572 0.3520 0.5650 0.047 Uiso 1 calc . . R
C64 C 0.1714(2) 0.3764(2) 0.44223(10) 0.0227(5) Uani 1 d . . .
C65 C 0.1589(3) 0.3883(3) 0.49561(11) 0.0312(6) Uani 1 d . . .
C66 C 0.2444(3) 0.4386(3) 0.51265(12) 0.0385(7) Uani 1 d . . .
H66 H 0.2377 0.4488 0.5478 0.046 Uiso 1 calc . . R
C67 C 0.3362(3) 0.4725(3) 0.47898(14) 0.0400(8) Uani 1 d . . .
H67 H 0.3904 0.5125 0.4894 0.048 Uiso 1 calc . . R
C68 C 0.3497(3) 0.4475(2) 0.42840(12) 0.0305(6) Uani 1 d . . .
H68 H 0.4176 0.4664 0.4058 0.037 Uiso 1 calc . . R
C69 C 0.3702(3) 0.0054(3) 0.31702(11) 0.0300(6) Uani 1 d . . .
C70 C 0.3855(4) -0.1033(3) 0.29539(14) 0.0484(9) Uani 1 d . . .
H70A H 0.3083 -0.1294 0.3002 0.073 Uiso 1 calc . . GR
H70B H 0.4462 -0.1663 0.3130 0.073 Uiso 1 calc . . GR
H70C H 0.4125 -0.0877 0.2583 0.073 Uiso 1 calc . . GR
N13 N 0.6726(7) 0.9599(7) 0.3042(3) 0.095(2) Uiso 0.65 d A 1 D
C71 C 0.7482(8) 0.9901(9) 0.2723(4) 0.091(3) Uiso 0.65 d A 1 D
C72 C 0.8548(8) 1.0199(9) 0.2387(4) 0.103(3) Uiso 0.65 d A 1 D
H72A H 0.8777 0.9673 0.2125 0.154 Uiso 0.65 calc A 1 GR
H72B H 0.9221 1.0088 0.2596 0.154 Uiso 0.65 calc A 1 GR
H72C H 0.8355 1.1037 0.2215 0.154 Uiso 0.65 calc A 1 GR
N13A N 0.6434(13) 0.9892(14) 0.2736(6) 0.101(5) Uiso 0.35 d B 2 D
C71A C 0.7180(16) 1.0162(17) 0.2422(6) 0.101(6) Uiso 0.35 d B 2 D
C72A C 0.8060(16) 1.0505(19) 0.2002(7) 0.108(6) Uiso 0.35 d B 2 D
H72D H 0.7668 1.1198 0.1765 0.162 Uiso 0.35 calc B 2 GR
H72E H 0.8388 0.9833 0.1813 0.162 Uiso 0.35 calc B 2 GR
H72F H 0.8718 1.0716 0.2142 0.162 Uiso 0.35 calc B 2 GR
Cl3 Cl 0.47306(7) 0.02236(8) 0.11893(3) 0.0462(2) Uani 1 d . . .
O9 O 0.3663(3) 0.1081(3) 0.10488(13) 0.0760(10) Uani 1 d . . .
O10 O 0.4514(3) -0.0449(4) 0.16810(14) 0.1054(15) Uani 1 d . . .
O11 O 0.5093(4) -0.0589(4) 0.08240(17) 0.1032(13) Uani 1 d . . .
O12 O 0.5704(3) 0.0801(3) 0.11707(13) 0.0666(8) Uani 1 d . . .
Cl1 Cl 0.36009(6) 0.42494(6) 0.64567(2) 0.02900(15) Uani 1 d . . .
O1 O 0.3491(2) 0.5223(2) 0.60277(9) 0.0419(5) Uani 1 d . . .
O2 O 0.2840(2) 0.3454(2) 0.64079(9) 0.0480(6) Uani 1 d . . .
O3 O 0.4846(2) 0.3624(2) 0.64539(9) 0.0417(5) Uani 1 d . . .
O4 O 0.3226(2) 0.4704(3) 0.69365(9) 0.0548(7) Uani 1 d . . .
Cl2 Cl 0.05469(7) 0.96232(7) 0.37554(3) 0.04216(19) Uani 1 d . . .
O5 O -0.0428(2) 0.9035(3) 0.37929(12) 0.0637(8) Uani 1 d . . .
O6 O 0.1616(2) 0.8791(3) 0.39155(11) 0.0588(7) Uani 1 d . . .
O7 O 0.0776(3) 1.0204(5) 0.32463(15) 0.1217(19) Uani 1 d . . .
O8 O 0.0193(3) 1.0486(4) 0.40871(18) 0.1080(15) Uani 1 d . . .
Cl4 Cl 0.87378(6) 0.38718(7) 0.14386(3) 0.03312(16) Uani 1 d . . .
O13 O 0.8538(2) 0.5028(3) 0.11209(12) 0.0630(8) Uani 1 d . . .
O14 O 0.9989(2) 0.3328(2) 0.13501(11) 0.0544(7) Uani 1 d . . .
O15 O 0.7974(3) 0.3204(3) 0.12837(12) 0.0701(9) Uani 1 d . . .
O16 O 0.8410(3) 0.3969(4) 0.19575(11) 0.1041(15) Uani 1 d . . .

loop_
_atom_site_aniso_label
_atom_site_aniso_U_11
_atom_site_aniso_U_22
_atom_site_aniso_U_33
_atom_site_aniso_U_23
_atom_site_aniso_U_13
_atom_site_aniso_U_12
Co1 0.0192(2) 0.0198(2) 0.0200(2) -0.00334(16) -0.00003(16) -0.00496(16)
N1 0.0250(11) 0.0201(11) 0.0234(11) -0.0044(9) -0.0041(9) -0.0031(9)
N2 0.0215(11) 0.0219(11) 0.0220(11) -0.0063(8) -0.0039(8) -0.0061(8)
N3 0.0258(12) 0.0232(11) 0.0224(11) -0.0043(9) 0.0004(9) -0.0068(9)
N4 0.0221(11) 0.0248(11) 0.0296(12) -0.0043(9) -0.0001(9) -0.0074(9)
N5 0.0273(12) 0.0200(11) 0.0263(11) -0.0029(9) -0.0018(9) -0.0024(9)
N6 0.0354(13) 0.0266(13) 0.0292(12) -0.0070(10) 0.0006(10) -0.0107(10)
C1 0.0287(14) 0.0211(13) 0.0312(14) -0.0044(11) -0.0088(11) -0.0055(11)
C2 0.0393(17) 0.0293(15) 0.0381(17) -0.0108(12) -0.0145(13) -0.0043(13)
C3 0.0464(18) 0.0325(15) 0.0302(15) -0.0127(12) -0.0169(13) 0.0058(13)
C4 0.0330(15) 0.0268(14) 0.0241(14) -0.0058(11) -0.0054(11) 0.0060(11)
C5 0.0430(18) 0.0400(17) 0.0200(14) -0.0059(12) 0.0003(12) 0.0068(14)
C6 0.0372(17) 0.0375(17) 0.0287(15) 0.0007(13) 0.0107(13) 0.0019(13)
C7 0.0265(14) 0.0300(15) 0.0350(16) -0.0042(12) 0.0043(12) -0.0013(12)
C8 0.0233(13) 0.0226(13) 0.0259(13) -0.0050(10) 0.0009(10) -0.0024(10)
C9 0.0258(13) 0.0179(12) 0.0216(12) -0.0035(10) -0.0035(10) 0.0012(10)
C10 0.0221(13) 0.0232(13) 0.0286(14) -0.0052(11) -0.0008(10) -0.0070(10)
C11 0.0221(14) 0.0328(15) 0.0399(16) -0.0079(12) -0.0019(12) -0.0064(12)
C12 0.0259(15) 0.0403(17) 0.0423(17) -0.0092(14) -0.0113(13) -0.0055(12)
C13 0.0322(15) 0.0320(15) 0.0303(15) -0.0061(12) -0.0102(12) -0.0069(12)
C14 0.0287(14) 0.0212(13) 0.0261(13) -0.0072(10) -0.0052(11) -0.0068(11)
C15 0.0294(14) 0.0198(12) 0.0234(13) -0.0056(10) -0.0026(11) -0.0064(10)
C16 0.0430(17) 0.0271(14) 0.0238(14) -0.0045(11) -0.0046(12) -0.0061(12)
C17 0.0484(19) 0.0362(16) 0.0222(14) -0.0038(12) 0.0012(13) -0.0098(14)
C18 0.0383(17) 0.0373(16) 0.0266(15) -0.0038(12) 0.0092(12) -0.0102(13)
C19 0.0300(15) 0.0253(14) 0.0290(14) -0.0051(11) 0.0032(11) -0.0081(11)
C20 0.0255(14) 0.0307(15) 0.0353(16) -0.0054(12) 0.0032(12) -0.0101(12)
C21 0.0295(17) 0.060(2) 0.0421(18) -0.0050(16) 0.0073(14) -0.0137(15)
C22 0.0220(15) 0.062(2) 0.059(2) -0.0126(18) 0.0062(14) -0.0100(15)
C23 0.0253(15) 0.0465(19) 0.051(2) -0.0078(15) -0.0086(14) -0.0063(13)
C24 0.0253(14) 0.0251(14) 0.0360(15) -0.0037(11) -0.0054(12) -0.0065(11)
C25 0.0299(15) 0.0220(13) 0.0376(16) -0.0045(11) -0.0101(12) 0.0002(11)
C26 0.0381(17) 0.0298(16) 0.0475(19) -0.0056(13) -0.0183(14) -0.0022(13)
C27 0.057(2) 0.0343(17) 0.047(2) -0.0124(15) -0.0287(17) 0.0019(15)
C28 0.062(2) 0.0307(16) 0.0312(16) -0.0069(13) -0.0154(15) 0.0066(15)
C29 0.0311(15) 0.0173(12) 0.0296(14) -0.0042(11) -0.0072(11) 0.0020(11)
C30 0.0435(18) 0.0227(14) 0.0310(15) -0.0044(11) -0.0081(13) 0.0049(12)
C31 0.0483(19) 0.0276(15) 0.0275(15) -0.0014(12) 0.0029(13) 0.0050(13)
C32 0.0386(17) 0.0255(15) 0.0354(16) 0.0011(12) 0.0062(13) -0.0020(12)
C33 0.0296(15) 0.0208(13) 0.0350(15) -0.0018(11) 0.0028(12) -0.0029(11)
C34 0.0344(16) 0.0234(14) 0.0297(14) -0.0043(11) -0.0016(12) -0.0065(11)
C35 0.065(2) 0.0248(15) 0.0460(19) -0.0110(14) -0.0058(16) -0.0109(15)
Co2 0.0185(2) 0.0197(2) 0.0269(2) -0.00363(17) -0.00003(16) -0.00477(16)
N7 0.0262(12) 0.0181(11) 0.0333(12) -0.0029(9) -0.0041(10) -0.0039(9)
N8 0.0215(12) 0.0231(11) 0.0447(14) -0.0040(10) 0.0017(10) -0.0086(9)
N9 0.0298(13) 0.0230(11) 0.0302(12) -0.0031(9) 0.0046(10) -0.0069(9)
N10 0.0236(11) 0.0218(11) 0.0258(11) -0.0068(9) -0.0035(9) -0.0053(9)
N11 0.0233(11) 0.0193(11) 0.0298(12) -0.0032(9) -0.0049(9) -0.0037(9)
N12 0.0317(13) 0.0254(13) 0.0344(13) -0.0066(10) -0.0003(10) -0.0076(10)
C36 0.0292(15) 0.0192(13) 0.0385(16) -0.0017(11) -0.0031(12) -0.0061(11)
C37 0.0371(17) 0.0248(14) 0.0393(17) 0.0028(12) 0.0028(13) -0.0060(12)
C38 0.0471(19) 0.0282(15) 0.0320(16) -0.0017(12) -0.0019(14) 0.0005(13)
C39 0.0407(17) 0.0207(13) 0.0379(16) -0.0045(12) -0.0126(13) 0.0057(12)
C40 0.057(2) 0.0313(16) 0.0411(18) -0.0089(14) -0.0202(16) 0.0060(15)
C41 0.050(2) 0.0379(18) 0.058(2) -0.0152(16) -0.0300(18) 0.0056(15)
C42 0.0330(17) 0.0293(16) 0.072(2) -0.0106(15) -0.0235(16) -0.0005(13)
C43 0.0276(15) 0.0193(13) 0.0492(18) -0.0056(12) -0.0104(13) 0.0009(11)
C44 0.0287(14) 0.0181(13) 0.0377(15) -0.0028(11) -0.0111(12) 0.0008(11)
C45 0.0231(14) 0.0212(13) 0.0551(19) -0.0038(13) -0.0071(13) -0.0055(11)
C46 0.0247(15) 0.0321(16) 0.072(2) -0.0013(16) -0.0072(15) -0.0090(13)
C47 0.0224(16) 0.046(2) 0.086(3) 0.0017(19) 0.0034(17) -0.0103(14)
C48 0.0285(17) 0.056(2) 0.065(2) 0.0014(18) 0.0135(16) -0.0125(15)
C49 0.0276(16) 0.0313(16) 0.053(2) -0.0010(14) 0.0058(14) -0.0105(12)
C50 0.0314(16) 0.0269(15) 0.0424(17) -0.0041(12) 0.0100(13) -0.0097(12)
C51 0.045(2) 0.0449(19) 0.0436(19) -0.0058(15) 0.0176(15) -0.0151(15)
C52 0.066(2) 0.047(2) 0.0329(17) -0.0079(15) 0.0166(16) -0.0201(18)
C53 0.053(2) 0.0344(16) 0.0291(15) -0.0059(13) 0.0016(14) -0.0142(14)
C54 0.0361(16) 0.0218(13) 0.0275(14) -0.0059(11) 0.0007(12) -0.0073(11)
C55 0.0326(15) 0.0185(12) 0.0278(14) -0.0068(10) -0.0042(11) -0.0044(11)
C56 0.0401(17) 0.0325(15) 0.0278(14) -0.0080(12) -0.0124(12) -0.0055(13)
C57 0.0306(16) 0.0372(16) 0.0428(17) -0.0129(13) -0.0156(13) -0.0027(13)
C58 0.0230(14) 0.0348(16) 0.0404(17) -0.0108(13) -0.0042(12) -0.0071(12)
C59 0.0226(13) 0.0217(13) 0.0296(14) -0.0074(11) -0.0023(11) -0.0065(10)
C60 0.0201(13) 0.0212(12) 0.0295(14) -0.0060(10) -0.0019(10) -0.0016(10)
C61 0.0241(14) 0.0314(15) 0.0396(16) -0.0065(13) 0.0041(12) -0.0042(12)
C62 0.0321(16) 0.0387(17) 0.0377(17) -0.0015(14) 0.0107(13) 0.0009(13)
C63 0.0400(18) 0.0420(17) 0.0269(15) -0.0060(13) 0.0010(13) 0.0087(14)
C64 0.0237(13) 0.0169(12) 0.0256(13) -0.0034(10) -0.0042(10) 0.0007(10)
C65 0.0326(15) 0.0281(14) 0.0293(15) -0.0086(12) -0.0075(12) 0.0072(12)
C66 0.0425(18) 0.0358(17) 0.0375(17) -0.0176(13) -0.0188(14) 0.0099(14)
C67 0.0402(18) 0.0283(15) 0.057(2) -0.0158(14) -0.0273(16) 0.0027(13)
C68 0.0298(15) 0.0174(13) 0.0462(17) -0.0022(12) -0.0140(13) -0.0053(11)
C69 0.0332(15) 0.0252(15) 0.0287(14) -0.0017(12) 0.0012(12) -0.0050(12)
C70 0.070(3) 0.0291(16) 0.0438(19) -0.0138(14) 0.0039(17) -0.0042(16)
Cl3 0.0361(4) 0.0512(5) 0.0471(4) 0.0053(4) -0.0010(3) -0.0140(3)
O9 0.0428(16) 0.082(2) 0.080(2) 0.0243(17) 0.0022(14) -0.0011(15)
O10 0.0527(19) 0.150(4) 0.077(2) 0.060(2) -0.0008(16) -0.017(2)
O11 0.104(3) 0.093(3) 0.128(4) -0.059(3) -0.029(3) -0.006(2)
O12 0.0494(16) 0.0699(19) 0.085(2) -0.0119(16) -0.0016(15) -0.0248(14)
Cl1 0.0257(3) 0.0367(4) 0.0250(3) -0.0049(3) -0.0048(2) -0.0060(3)
O1 0.0484(14) 0.0367(12) 0.0414(13) 0.0059(10) -0.0177(10) -0.0131(10)
O2 0.0498(14) 0.0544(15) 0.0458(14) 0.0007(11) -0.0042(11) -0.0309(12)
O3 0.0310(12) 0.0475(13) 0.0409(12) -0.0055(10) -0.0053(9) 0.0032(10)
O4 0.0412(14) 0.087(2) 0.0356(13) -0.0294(13) -0.0060(10) 0.0060(13)
Cl2 0.0304(4) 0.0430(4) 0.0526(5) -0.0042(3) -0.0016(3) -0.0114(3)
O5 0.0400(15) 0.0729(19) 0.085(2) -0.0153(16) -0.0017(14) -0.0257(14)
O6 0.0346(13) 0.0589(17) 0.0729(19) 0.0039(14) -0.0050(12) -0.0024(12)
O7 0.054(2) 0.185(5) 0.089(3) 0.071(3) -0.0040(18) -0.028(2)
O8 0.071(2) 0.095(3) 0.182(4) -0.089(3) -0.038(3) 0.007(2)
Cl4 0.0260(3) 0.0489(4) 0.0251(3) -0.0075(3) 0.0001(3) -0.0096(3)
O13 0.0470(16) 0.0522(16) 0.088(2) -0.0009(15) -0.0169(14) -0.0098(12)
O14 0.0300(12) 0.0519(15) 0.0741(18) -0.0048(13) -0.0001(12) -0.0018(11)
O15 0.0568(18) 0.088(2) 0.079(2) -0.0094(17) -0.0126(15) -0.0437(17)
O16 0.063(2) 0.220(5) 0.0321(15) -0.036(2) -0.0015(14) -0.026(3)

loop_
_atom_type_symbol
_atom_type_description
_atom_type_scat_dispersion_real
_atom_type_scat_dispersion_imag
_atom_type_scat_source
C C 0.0181 0.0091 'International Tables Vol C Tables 4.2.6.8 and 6.1.1.4'
H H 0.0000 0.0000 'International Tables Vol C Tables 4.2.6.8 and 6.1.1.4'
N N 0.0311 0.0180 'International Tables Vol C Tables 4.2.6.8 and 6.1.1.4'
Co Co -2.3653 3.6143 'International Tables Vol C Tables 4.2.6.8 and 6.1.1.4'
Cl Cl 0.3639 0.7018 'International Tables Vol C Tables 4.2.6.8 and 6.1.1.4'
O O 0.0492 0.0322 'International Tables Vol C Tables 4.2.6.8 and 6.1.1.4'

loop_
_geom_angle_atom_site_label_1
_geom_angle_atom_site_label_2
_geom_angle_atom_site_label_3
_geom_angle
N2 Co1 N1 78.38(8)
N2 Co1 N4 148.48(9)
N2 Co1 N6 93.23(9)
N3 Co1 N1 112.31(8)
N3 Co1 N2 76.09(9)
N3 Co1 N4 76.42(9)
N3 Co1 N5 158.61(9)
N3 Co1 N6 82.09(9)
N4 Co1 N1 98.24(9)
N4 Co1 N6 97.97(9)
N5 Co1 N1 83.99(8)
N5 Co1 N2 122.36(9)
N5 Co1 N4 87.91(9)
N5 Co1 N6 85.83(9)
N6 Co1 N1 160.49(9)
C1 N1 Co1 119.01(19)
C1 N1 C9 119.0(2)
C9 N1 Co1 111.69(16)
C10 N2 Co1 124.25(18)
C10 N2 C14 119.8(2)
C14 N2 Co1 115.91(18)
C15 N3 Co1 117.78(18)
C19 N3 Co1 118.55(19)
C19 N3 C15 121.6(2)
C20 N4 Co1 114.34(18)
C24 N4 Co1 124.44(19)
C24 N4 C20 119.5(2)
C29 N5 Co1 121.62(17)
C33 N5 Co1 112.69(19)
C33 N5 C29 119.1(2)
C34 N6 Co1 176.7(2)
N1 C1 H1 118.1
N1 C1 C2 123.8(3)
C2 C1 H1 118.1
C1 C2 H2 120.9
C3 C2 C1 118.2(3)
C3 C2 H2 120.9
C2 C3 H3 119.9
C2 C3 C4 120.2(3)
C4 C3 H3 119.9
C3 C4 C9 118.1(3)
C5 C4 C3 122.7(3)
C5 C4 C9 119.2(3)
C4 C5 H5 119.5
C6 C5 C4 121.0(3)
C6 C5 H5 119.5
C5 C6 H6 120.1
C5 C6 C7 119.9(3)
C7 C6 H6 120.1
C6 C7 H7 119.1
C8 C7 C6 121.9(3)
C8 C7 H7 119.1
C7 C8 C9 118.2(3)
C7 C8 C10 120.3(3)
C9 C8 C10 121.1(2)
N1 C9 C4 119.9(2)
N1 C9 C8 120.7(2)
C4 C9 C8 119.3(3)
N2 C10 C8 118.6(2)
N2 C10 C11 120.5(3)
C11 C10 C8 120.6(2)
C10 C11 H11 120.4
C12 C11 C10 119.2(3)
C12 C11 H11 120.4
C11 C12 H12 119.9
C11 C12 C13 120.1(3)
C13 C12 H12 119.9
C12 C13 H13 121.1
C14 C13 C12 117.9(3)
C14 C13 H13 121.1
N2 C14 C13 122.2(3)
N2 C14 C15 113.9(2)
C13 C14 C15 123.7(3)
N3 C15 C14 113.0(2)
N3 C15 C16 120.8(3)
C16 C15 C14 126.1(3)
C15 C16 H16 121.1
C17 C16 C15 117.8(3)
C17 C16 H16 121.1
C16 C17 H17 119.6
C18 C17 C16 120.9(3)
C18 C17 H17 119.6
C17 C18 H18 120.8
C17 C18 C19 118.4(3)
C19 C18 H18 120.8
N3 C19 C18 120.5(3)
N3 C19 C20 112.9(2)
C18 C19 C20 126.6(3)
N4 C20 C19 115.1(2)
N4 C20 C21 121.9(3)
C21 C20 C19 123.0(3)
C20 C21 H21 120.8
C20 C21 C22 118.3(3)
C22 C21 H21 120.8
C21 C22 H22 120.0
C23 C22 C21 119.9(3)
C23 C22 H22 120.0
C22 C23 H23 120.1
C22 C23 C24 119.8(3)
C24 C23 H23 120.1
N4 C24 C23 120.2(3)
N4 C24 C25 120.5(3)
C23 C24 C25 119.2(3)
C26 C25 C24 116.9(3)
C26 C25 C29 117.6(3)
C29 C25 C24 125.3(3)
C25 C26 H26 118.9
C25 C26 C27 122.1(3)
C27 C26 H26 118.9
C26 C27 H27 119.7
C28 C27 C26 120.5(3)
C28 C27 H27 119.7
C27 C28 H28 119.9
C27 C28 C30 120.2(3)
C30 C28 H28 119.9
N5 C29 C25 120.2(2)
N5 C29 C30 119.9(3)
C30 C29 C25 119.9(3)
C28 C30 C29 119.5(3)
C31 C30 C28 122.0(3)
C31 C30 C29 118.5(3)
C30 C31 H31 119.8
C32 C31 C30 120.3(3)
C32 C31 H31 119.8
C31 C32 H32 120.9
C31 C32 C33 118.3(3)
C33 C32 H32 120.9
N5 C33 C32 123.6(3)
N5 C33 H33 118.2
C32 C33 H33 118.2
N6 C34 C35 179.9(4)
C34 C35 H35A 109.5
C34 C35 H35B 109.5
C34 C35 H35C 109.5
H35A C35 H35B 109.5
H35A C35 H35C 109.5
H35B C35 H35C 109.5
N7 Co2 N8 87.02(9)
N7 Co2 N11 83.55(8)
N7 Co2 N12 85.90(9)
N8 Co2 N11 99.24(9)
N8 Co2 N12 98.42(9)
N9 Co2 N7 157.95(9)
N9 Co2 N8 76.71(10)
N9 Co2 N10 75.57(9)
N9 Co2 N11 113.41(9)
N9 Co2 N12 81.93(9)
N10 Co2 N7 123.43(9)
N10 Co2 N8 148.47(9)
N10 Co2 N11 78.50(8)
N10 Co2 N12 92.30(9)
N12 Co2 N11 158.89(9)
C36 N7 Co2 112.83(19)
C36 N7 C44 118.7(3)
C44 N7 Co2 121.87(18)
C45 N8 Co2 124.9(2)
C45 N8 C49 119.1(3)
C49 N8 Co2 114.4(2)
C50 N9 Co2 117.2(2)
C54 N9 Co2 117.99(19)
C54 N9 C50 122.1(3)
C55 N10 Co2 116.38(18)
C59 N10 Co2 123.91(18)
C59 N10 C55 119.7(2)
C64 N11 Co2 110.24(16)
C68 N11 Co2 119.68(19)
C68 N11 C64 118.5(2)
C69 N12 Co2 176.2(2)
N7 C36 H36 118.2
N7 C36 C37 123.6(3)
C37 C36 H36 118.2
C36 C37 H37 120.6
C38 C37 C36 118.8(3)
C38 C37 H37 120.6
C37 C38 H38 120.0
C37 C38 C39 119.9(3)
C39 C38 H38 120.0
C38 C39 C40 121.8(3)
C38 C39 C44 118.5(3)
C40 C39 C44 119.7(3)
C39 C40 H40 119.8
C41 C40 C39 120.4(3)
C41 C40 H40 119.8
C40 C41 H41 119.9
C40 C41 C42 120.1(3)
C42 C41 H41 119.9
C41 C42 H42 118.8
C43 C42 C41 122.4(3)
C43 C42 H42 118.8
C42 C43 C44 117.7(3)
C42 C43 C45 117.5(3)
C44 C43 C45 124.6(3)
N7 C44 C39 120.3(3)
N7 C44 C43 120.3(3)
C39 C44 C43 119.4(3)
N8 C45 C43 120.7(3)
N8 C45 C46 120.7(3)
C46 C45 C43 118.6(3)
C45 C46 H46 120.0
C47 C46 C45 119.9(3)
C47 C46 H46 120.0
C46 C47 H47 120.3
C46 C47 C48 119.3(3)
C48 C47 H47 120.3
C47 C48 H48 120.6
C47 C48 C49 118.8(3)
C49 C48 H48 120.6
N8 C49 C48 121.9(3)
N8 C49 C50 115.3(3)
C48 C49 C50 122.8(3)
N9 C50 C49 113.4(3)
N9 C50 C51 119.8(3)
C51 C50 C49 126.7(3)
C50 C51 H51 120.9
C52 C51 C50 118.3(3)
C52 C51 H51 120.9
C51 C52 H52 119.3
C51 C52 C53 121.4(3)
C53 C52 H52 119.3
C52 C53 H53 121.3
C52 C53 C54 117.3(3)
C54 C53 H53 121.3
N9 C54 C53 121.1(3)
N9 C54 C55 113.0(2)
C53 C54 C55 126.0(3)
N10 C55 C54 113.5(2)
N10 C55 C56 122.2(3)
C56 C55 C54 124.2(3)
C55 C56 H56 120.9
C55 C56 C57 118.2(3)
C57 C56 H56 120.9
C56 C57 H57 120.1
C58 C57 C56 119.8(3)
C58 C57 H57 120.1
C57 C58 H58 120.4
C57 C58 C59 119.2(3)
C59 C58 H58 120.4
N10 C59 C58 120.7(3)
N10 C59 C60 118.6(2)
C58 C59 C60 120.5(2)
C61 C60 C59 119.5(3)
C61 C60 C64 118.9(3)
C64 C60 C59 121.4(2)
C60 C61 H61 119.0
C60 C61 C62 121.9(3)
C62 C61 H61 119.0
C61 C62 H62 120.2
C63 C62 C61 119.6(3)
C63 C62 H62 120.2
C62 C63 H63 119.5
C62 C63 C65 121.1(3)
C65 C63 H63 119.5
N11 C64 C60 121.2(2)
N11 C64 C65 120.1(3)
C60 C64 C65 118.6(3)
C63 C65 C64 119.2(3)
C66 C65 C63 122.7(3)
C66 C65 C64 118.1(3)
C65 C66 H66 120.0
C67 C66 C65 120.1(3)
C67 C66 H66 120.0
C66 C67 H67 120.7
C66 C67 C68 118.7(3)
C68 C67 H67 120.7
N11 C68 C67 123.7(3)
N11 C68 H68 118.2
C67 C68 H68 118.2
N12 C69 C70 179.4(4)
C69 C70 H70A 109.5
C69 C70 H70B 109.5
C69 C70 H70C 109.5
H70A C70 H70B 109.5
H70A C70 H70C 109.5
H70B C70 H70C 109.5
N13 C71 C72 171.4(11)
N13A C71A C72A 176(2)
C71A C72A H72D 109.5
C71A C72A H72E 109.5
C71A C72A H72F 109.5
H72D C72A H72E 109.5
H72D C72A H72F 109.5
H72E C72A H72F 109.5
O9 Cl3 O11 110.0(2)
O10 Cl3 O9 110.5(2)
O10 Cl3 O11 108.0(3)
O10 Cl3 O12 111.2(2)
O12 Cl3 O9 110.5(2)
O12 Cl3 O11 106.4(2)
O1 Cl1 O2 108.99(14)
O1 Cl1 O3 109.03(14)
O1 Cl1 O4 109.94(16)
O2 Cl1 O3 110.43(15)
O2 Cl1 O4 109.22(16)
O4 Cl1 O3 109.22(14)
O5 Cl2 O6 110.90(18)
O7 Cl2 O5 110.4(2)
O7 Cl2 O6 109.9(2)
O7 Cl2 O8 109.2(3)
O8 Cl2 O5 106.9(2)
O8 Cl2 O6 109.6(2)
O13 Cl4 O15 106.70(18)
O14 Cl4 O13 107.87(16)
O14 Cl4 O15 111.59(19)
O16 Cl4 O13 110.6(3)
O16 Cl4 O14 111.23(19)
O16 Cl4 O15 108.8(2)

loop_
_geom_bond_atom_site_label_1
_geom_bond_atom_site_label_2
_geom_bond_distance
Co1 N1 2.222(2)
Co1 N2 2.090(2)
Co1 N3 2.052(2)
Co1 N4 2.114(2)
Co1 N5 2.087(2)
Co1 N6 2.175(2)
N1 C1 1.319(3)
N1 C9 1.379(3)
N2 C10 1.339(3)
N2 C14 1.353(3)
N3 C15 1.340(3)
N3 C19 1.337(4)
N4 C20 1.362(4)
N4 C24 1.347(4)
N5 C29 1.377(4)
N5 C33 1.330(4)
N6 C34 1.130(4)
C1 H1 0.9500
C1 C2 1.401(4)
C2 H2 0.9500
C2 C3 1.362(5)
C3 H3 0.9500
C3 C4 1.412(4)
C4 C5 1.409(4)
C4 C9 1.423(4)
C5 H5 0.9500
C5 C6 1.355(5)
C6 H6 0.9500
C6 C7 1.412(4)
C7 H7 0.9500
C7 C8 1.379(4)
C8 C9 1.431(4)
C8 C10 1.485(4)
C10 C11 1.399(4)
C11 H11 0.9500
C11 C12 1.374(4)
C12 H12 0.9500
C12 C13 1.390(4)
C13 H13 0.9500
C13 C14 1.379(4)
C14 C15 1.479(4)
C15 C16 1.395(4)
C16 H16 0.9500
C16 C17 1.387(4)
C17 H17 0.9500
C17 C18 1.383(5)
C18 H18 0.9500
C18 C19 1.391(4)
C19 C20 1.478(4)
C20 C21 1.380(4)
C21 H21 0.9500
C21 C22 1.385(5)
C22 H22 0.9500
C22 C23 1.368(5)
C23 H23 0.9500
C23 C24 1.399(4)
C24 C25 1.485(4)
C25 C26 1.385(4)
C25 C29 1.428(4)
C26 H26 0.9500
C26 C27 1.409(5)
C27 H27 0.9500
C27 C28 1.350(5)
C28 H28 0.9500
C28 C30 1.418(5)
C29 C30 1.422(4)
C30 C31 1.412(5)
C31 H31 0.9500
C31 C32 1.358(5)
C32 H32 0.9500
C32 C33 1.404(4)
C33 H33 0.9500
C34 C35 1.454(4)
C35 H35A 0.9800
C35 H35B 0.9800
C35 H35C 0.9800
Co2 N7 2.100(2)
Co2 N8 2.112(2)
Co2 N9 2.062(2)
Co2 N10 2.097(2)
Co2 N11 2.233(2)
Co2 N12 2.147(2)
N7 C36 1.327(4)
N7 C44 1.375(4)
N8 C45 1.348(4)
N8 C49 1.351(4)
N9 C50 1.340(4)
N9 C54 1.334(4)
N10 C55 1.352(3)
N10 C59 1.339(3)
N11 C64 1.379(3)
N11 C68 1.323(3)
N12 C69 1.131(4)
C36 H36 0.9500
C36 C37 1.399(4)
C37 H37 0.9500
C37 C38 1.356(5)
C38 H38 0.9500
C38 C39 1.407(5)
C39 C40 1.416(4)
C39 C44 1.422(4)
C40 H40 0.9500
C40 C41 1.352(5)
C41 H41 0.9500
C41 C42 1.403(5)
C42 H42 0.9500
C42 C43 1.389(4)
C43 C44 1.427(4)
C43 C45 1.485(4)
C45 C46 1.397(4)
C46 H46 0.9500
C46 C47 1.365(5)
C47 H47 0.9500
C47 C48 1.378(5)
C48 H48 0.9500
C48 C49 1.388(4)
C49 C50 1.481(5)
C50 C51 1.394(4)
C51 H51 0.9500
C51 C52 1.382(5)
C52 H52 0.9500
C52 C53 1.386(5)
C53 H53 0.9500
C53 C54 1.390(4)
C54 C55 1.486(4)
C55 C56 1.376(4)
C56 H56 0.9500
C56 C57 1.390(4)
C57 H57 0.9500
C57 C58 1.377(4)
C58 H58 0.9500
C58 C59 1.397(4)
C59 C60 1.486(4)
C60 C61 1.380(4)
C60 C64 1.424(4)
C61 H61 0.9500
C61 C62 1.406(4)
C62 H62 0.9500
C62 C63 1.356(5)
C63 H63 0.9500
C63 C65 1.412(4)
C64 C65 1.428(4)
C65 C66 1.408(4)
C66 H66 0.9500
C66 C67 1.354(5)
C67 H67 0.9500
C67 C68 1.403(4)
C68 H68 0.9500
C69 C70 1.450(4)
C70 H70A 0.9800
C70 H70B 0.9800
C70 H70C 0.9800
N13 C71 1.181(7)
C71 C72 1.468(8)
C72 H72A 0.9800
C72 H72B 0.9800
C72 H72C 0.9800
N13A C71A 1.154(9)
C71A C72A 1.448(10)
C72A H72D 0.9800
C72A H72E 0.9800
C72A H72F 0.9800
Cl3 O9 1.430(3)
Cl3 O10 1.402(3)
Cl3 O11 1.433(4)
Cl3 O12 1.413(3)
Cl1 O1 1.436(2)
Cl1 O2 1.438(2)
Cl1 O3 1.440(2)
Cl1 O4 1.440(2)
Cl2 O5 1.415(3)
Cl2 O6 1.433(3)
Cl2 O7 1.402(3)
Cl2 O8 1.411(3)
Cl4 O13 1.428(3)
Cl4 O14 1.429(2)
Cl4 O15 1.435(3)
Cl4 O16 1.389(3)
